data_7120042
loop_
_publ_author_name
'Zhang, Wenxing'
'Sheng, Wanle'
'Yu, Changjiang'
'Wei, Yun'
'Wang, Hua'
'Hao, Erhong'
'Jiao, Lijuan'

_publ_section_title
;
 One-pot synthesis and properties of well-defined butadiynylene-BODIPY
 oligomers
;
_journal_name_full 'Chem. Commun.'
_journal_paper_doi 10.1039/C7CC02393F
_journal_year 2017
_chemical_formula_sum 'C44 H56 B2 F4 N4'
_chemical_formula_weight 738.55
_chemical_name_systematic 'BODIPY dimer'
_space_group_IT_number 15
_symmetry_cell_setting orthorhombic
_symmetry_space_group_name_Hall '-C 2yc'
_symmetry_space_group_name_H-M 'C 1 2/c 1'
_atom_sites_solution_hydrogens geom
_atom_sites_solution_primary direct
_atom_sites_solution_secondary difmap
_audit_creation_method SHELXL-97
_audit_update_record
;
2017-03-25 deposited with the CCDC.
2017-04-18 downloaded from the CCDC.
;
_cell_angle_alpha 90.00
_cell_angle_beta 121.650(19)
_cell_angle_gamma 90.00
_cell_formula_units_Z 4
_cell_length_a 23.268(15)
_cell_length_b 6.995(4)
_cell_length_c 30.146(16)
_cell_measurement_reflns_used 1772
_cell_measurement_temperature 293(2)
_cell_measurement_theta_max 19.92
_cell_measurement_theta_min 2.73
_cell_volume 4177(4)
_computing_cell_refinement 'Bruker SMART'
_computing_data_collection 'Bruker SMART'
_computing_data_reduction 'Bruker SAINT'
_computing_molecular_graphics 'Bruker SHELXTL'
_computing_publication_material 'Bruker SHELXTL'
_computing_structure_refinement 'SHELXL-97 (Sheldrick, 1997)'
_computing_structure_solution 'SHELXS-97 (Sheldrick, 1990)'
_diffrn_ambient_temperature 293(2)
_diffrn_measured_fraction_theta_full 1.000
_diffrn_measured_fraction_theta_max 1.000
_diffrn_measurement_device_type 'CCD area detector'
_diffrn_measurement_method 'phi and omega scans'
_diffrn_radiation_monochromator graphite
_diffrn_radiation_source 'fine-focus sealed tube'
_diffrn_radiation_type MoK\a
_diffrn_radiation_wavelength 0.71073
_diffrn_reflns_av_R_equivalents 0.1631
_diffrn_reflns_av_sigmaI/netI 0.1240
_diffrn_reflns_limit_h_max 27
_diffrn_reflns_limit_h_min -27
_diffrn_reflns_limit_k_max 8
_diffrn_reflns_limit_k_min -8
_diffrn_reflns_limit_l_max 35
_diffrn_reflns_limit_l_min -35
_diffrn_reflns_number 18750
_diffrn_reflns_theta_full 24.99
_diffrn_reflns_theta_max 24.99
_diffrn_reflns_theta_min 1.59
_exptl_absorpt_coefficient_mu 0.080
_exptl_absorpt_correction_T_max 0.9833
_exptl_absorpt_correction_T_min 0.9802
_exptl_absorpt_correction_type multi-scan
_exptl_crystal_colour red
_exptl_crystal_density_diffrn 1.174
_exptl_crystal_density_method 'not measured'
_exptl_crystal_description block
_exptl_crystal_F_000 1576
_exptl_crystal_preparation ', Luminescent'
_exptl_crystal_size_max 0.25
_exptl_crystal_size_mid 0.23
_exptl_crystal_size_min 0.21
_refine_diff_density_max 1.000
_refine_diff_density_min -0.226
_refine_diff_density_rms 0.081
_refine_ls_extinction_coef 0.0047(7)
_refine_ls_extinction_expression Fc^*^=kFc[1+0.001xFc^2^\l^3^/sin(2\q)]^-1/4^
_refine_ls_extinction_method SHELXL
_refine_ls_goodness_of_fit_ref 1.076
_refine_ls_hydrogen_treatment mixed
_refine_ls_matrix_type full
_refine_ls_number_parameters 250
_refine_ls_number_reflns 3685
_refine_ls_number_restraints 0
_refine_ls_restrained_S_all 1.076
_refine_ls_R_factor_all 0.2468
_refine_ls_R_factor_gt 0.1371
_refine_ls_shift/su_max 0.017
_refine_ls_shift/su_mean 0.003
_refine_ls_structure_factor_coef Fsqd
_refine_ls_weighting_details 'calc w=1/[\s^2^(Fo^2^)+(0.1607P)^2^+19.2395P] where P=(Fo^2^+2Fc^2^)/3'
_refine_ls_weighting_scheme calc
_refine_ls_wR_factor_gt 0.3366
_refine_ls_wR_factor_ref 0.3968
_reflns_number_gt 1698
_reflns_number_total 3685
_reflns_threshold_expression >2sigma(I)
_cod_data_source_file c7cc02393f2.cif
_cod_data_source_block test
_cod_depositor_comments
;
The following automatic conversions were performed:

'_symmetry_cell_setting' value 'Orthorhombic' changed to
'orthorhombic' according to
/home/data/users/saulius/crontab/automatic-downloads/rss-feeds/RSC/lib/dictionaries/cif_core.dic
dictionary named 'cif_core.dic' version 2.4.2 from 2011-04-26.

Automatic conversion script
Id: cif_fix_values 4973 2017-02-22 13:04:09Z antanas 
;
_cod_original_sg_symbol_H-M C2/c
_cod_database_code 7120042

loop_
_symmetry_equiv_pos_as_xyz
'x, y, z'
'-x, y, -z+1/2'
'x+1/2, y+1/2, z'
'-x+1/2, y+1/2, -z+1/2'
'-x, -y, -z'
'x, -y, z-1/2'
'-x+1/2, -y+1/2, -z'
'x+1/2, -y+1/2, z-1/2'

loop_
_atom_site_label
_atom_site_type_symbol
_atom_site_fract_x
_atom_site_fract_y
_atom_site_fract_z
_atom_site_U_iso_or_equiv
_atom_site_adp_type
_atom_site_occupancy
_atom_site_symmetry_multiplicity
_atom_site_calc_flag
_atom_site_refinement_flags
C5 C 0.1459(2) 0.3318(7) 0.12757(18) 0.0523(15) Uani 1 1 d .
N2 N 0.07720(19) 0.0924(5) 0.13631(15) 0.0591(13) Uani 1 1 d .
C6 C 0.1100(2) 0.1592(6) 0.11151(19) 0.0573(16) Uani 1 1 d .
C9 C 0.0460(2) -0.0758(7) 0.1139(2) 0.0618(17) Uani 1 1 d .
F1 F 0.10592(18) 0.0761(4) 0.22534(12) 0.0924(12) Uani 1 1 d .
N1 N 0.1161(2) 0.3748(5) 0.19226(15) 0.0612(14) Uani 1 1 d .
C8 C 0.0584(2) -0.1153(6) 0.07405(19) 0.0575(17) Uani 1 1 d .
F2 F 0.01075(16) 0.2287(5) 0.16717(13) 0.0972(12) Uani 1 1 d .
C3 C 0.1826(3) 0.6173(7) 0.1920(2) 0.0649(18) Uani 1 1 d .
C12 C 0.1203(3) 0.0262(8) 0.0350(2) 0.075(2) Uani 1 1 d .
H12A H 0.1051 0.1401 0.0142 0.112 Uiso 1 1 calc R
H12B H 0.1020 -0.0838 0.0129 0.112 Uiso 1 1 calc R
H12C H 0.1687 0.0210 0.0538 0.112 Uiso 1 1 calc R
C15 C 0.0126(3) -0.4204(7) 0.01533(19) 0.0624(18) Uani 1 1 d .
C18 C 0.2887(3) 0.3876(8) 0.0980(2) 0.086(2) Uani 1 1 d .
H18A H 0.2608 0.3508 0.0616 0.103 Uiso 1 1 calc R
H18B H 0.3314 0.3204 0.1126 0.103 Uiso 1 1 calc R
C16 C 0.1814(3) 0.3983(7) 0.1015(2) 0.069(2) Uani 1 1 d .
H16A H 0.1818 0.5370 0.1015 0.083 Uiso 1 1 calc R
H16B H 0.1561 0.3565 0.0654 0.083 Uiso 1 1 calc R
C4 C 0.1504(2) 0.4387(7) 0.16866(19) 0.0567(17) Uani 1 1 d .
C14 C 0.0334(2) -0.2821(7) 0.04228(19) 0.0632(18) Uani 1 1 d .
C7 C 0.0978(3) 0.0284(7) 0.07160(19) 0.0591(17) Uani 1 1 d .
C2 C 0.1673(3) 0.6512(7) 0.2285(2) 0.079(2) Uani 1 1 d .
H2 H 0.1821 0.7572 0.2504 0.095 Uiso 1 1 calc R
C1 C 0.1255(3) 0.5044(8) 0.2294(2) 0.074(2) Uani 1 1 d .
C19 C 0.3018(3) 0.6021(8) 0.1011(2) 0.082(2) Uani 1 1 d .
H19A H 0.2591 0.6686 0.0872 0.099 Uiso 1 1 calc R
H19B H 0.3303 0.6378 0.1375 0.099 Uiso 1 1 calc R
B1 B 0.0748(3) 0.1913(9) 0.1809(3) 0.068(2) Uani 1 1 d .
C20 C 0.3351(3) 0.6694(8) 0.0722(2) 0.084(2) Uani 1 1 d .
H20A H 0.3787 0.6076 0.0869 0.101 Uiso 1 1 calc R
H20B H 0.3075 0.6304 0.0360 0.101 Uiso 1 1 calc R
C21 C 0.3447(3) 0.8819(8) 0.0744(3) 0.092(2) Uani 1 1 d .
H21A H 0.3014 0.9441 0.0609 0.110 Uiso 1 1 calc R
H21B H 0.3739 0.9206 0.1105 0.110 Uiso 1 1 calc R
C22 C 0.3749(4) 0.9462(11) 0.0437(3) 0.122(3) Uani 1 1 d .
H22A H 0.4180 0.8858 0.0571 0.183 Uiso 1 1 calc R
H22B H 0.3807 1.0825 0.0465 0.183 Uiso 1 1 calc R
H22C H 0.3455 0.9117 0.0078 0.183 Uiso 1 1 calc R
C13 C 0.0064(3) -0.1841(8) 0.1301(2) 0.079(2) Uani 1 1 d .
H13A H -0.0386 -0.1333 0.1131 0.118 Uiso 1 1 calc R
H13B H 0.0270 -0.1741 0.1672 0.118 Uiso 1 1 calc R
H13C H 0.0047 -0.3159 0.1206 0.118 Uiso 1 1 calc R
C10 C 0.0964(4) 0.4854(9) 0.2628(2) 0.100(3) Uani 1 1 d .
H10A H 0.0480 0.4810 0.2413 0.149 Uiso 1 1 calc R
H10B H 0.1097 0.5931 0.2859 0.149 Uiso 1 1 calc R
H10C H 0.1126 0.3699 0.2829 0.149 Uiso 1 1 calc R
C11 C 0.2255(3) 0.7422(7) 0.1820(2) 0.080(2) Uani 1 1 d .
H11A H 0.2411 0.8478 0.2058 0.120 Uiso 1 1 calc R
H11B H 0.1998 0.7893 0.1469 0.120 Uiso 1 1 calc R
H11C H 0.2635 0.6708 0.1866 0.120 Uiso 1 1 calc R
C17 C 0.2541(3) 0.3270(8) 0.1266(2) 0.085(2) Uani 1 1 d .
H17A H 0.2801 0.3745 0.1621 0.102 Uiso 1 1 calc R
H17B H 0.2541 0.1885 0.1282 0.102 Uiso 1 1 calc R

loop_
_atom_site_aniso_label
_atom_site_aniso_U_11
_atom_site_aniso_U_22
_atom_site_aniso_U_33
_atom_site_aniso_U_23
_atom_site_aniso_U_13
_atom_site_aniso_U_12
C5 0.045(2) 0.031(2) 0.061(3) 0.002(2) 0.013(2) 0.002(2)
N2 0.058(2) 0.031(2) 0.069(2) -0.0086(19) 0.0195(19) -0.0064(19)
C6 0.060(3) 0.023(2) 0.068(3) -0.009(2) 0.019(2) -0.005(2)
C9 0.060(3) 0.030(3) 0.072(3) -0.005(2) 0.019(2) -0.004(2)
F1 0.133(2) 0.0447(18) 0.0806(18) -0.0012(15) 0.0428(17) -0.0019(18)
N1 0.067(2) 0.027(2) 0.064(2) -0.0113(19) 0.0163(19) -0.0022(19)
C8 0.054(3) 0.029(3) 0.061(3) -0.005(2) 0.011(2) -0.003(2)
F2 0.0789(17) 0.083(2) 0.125(2) -0.0353(19) 0.0502(17) -0.0157(18)
C3 0.069(3) 0.035(3) 0.055(3) 0.000(2) 0.008(2) 0.001(3)
C12 0.087(3) 0.045(3) 0.081(3) -0.016(3) 0.036(3) -0.008(3)
C15 0.068(3) 0.027(2) 0.062(3) -0.009(2) 0.013(2) -0.004(2)
C18 0.088(3) 0.049(3) 0.119(4) 0.004(3) 0.053(3) 0.003(3)
C16 0.073(3) 0.027(3) 0.076(3) 0.003(3) 0.018(3) 0.001(3)
C4 0.058(3) 0.027(2) 0.057(3) -0.006(2) 0.010(2) -0.005(2)
C14 0.056(3) 0.039(3) 0.064(3) -0.009(2) 0.010(2) -0.004(2)
C7 0.070(3) 0.034(3) 0.057(3) -0.002(2) 0.023(2) 0.003(2)
C2 0.099(4) 0.028(3) 0.063(3) -0.004(3) 0.010(3) 0.004(3)
C1 0.080(3) 0.036(3) 0.072(3) 0.000(3) 0.016(3) 0.015(3)
C19 0.093(3) 0.049(3) 0.099(4) 0.007(3) 0.047(3) -0.010(3)
B1 0.069(4) 0.042(3) 0.077(4) -0.012(3) 0.028(3) -0.013(3)
C20 0.088(4) 0.049(3) 0.099(4) 0.000(3) 0.038(3) -0.005(3)
C21 0.111(4) 0.045(3) 0.121(4) -0.003(3) 0.061(3) -0.020(3)
C22 0.158(6) 0.080(5) 0.124(5) -0.006(4) 0.070(4) -0.041(5)
C13 0.077(3) 0.041(3) 0.097(4) -0.006(3) 0.031(3) -0.019(3)
C10 0.136(5) 0.056(4) 0.091(4) -0.011(3) 0.049(4) 0.007(4)
C11 0.080(3) 0.031(3) 0.097(4) -0.008(3) 0.023(3) -0.020(3)
C17 0.090(4) 0.034(3) 0.096(4) 0.005(3) 0.024(3) -0.003(3)

loop_
_atom_type_symbol
_atom_type_description
_atom_type_scat_dispersion_real
_atom_type_scat_dispersion_imag
_atom_type_scat_source
C C 0.0033 0.0016 'International Tables Vol C Tables 4.2.6.8 and 6.1.1.4'
H H 0.0000 0.0000 'International Tables Vol C Tables 4.2.6.8 and 6.1.1.4'
B B 0.0013 0.0007 'International Tables Vol C Tables 4.2.6.8 and 6.1.1.4'
F F 0.0171 0.0103 'International Tables Vol C Tables 4.2.6.8 and 6.1.1.4'
N N 0.0061 0.0033 'International Tables Vol C Tables 4.2.6.8 and 6.1.1.4'

loop_
_geom_angle_atom_site_label_1
_geom_angle_atom_site_label_2
_geom_angle_atom_site_label_3
_geom_angle
_geom_angle_site_symmetry_3
C6 C5 C4 121.3(5) .
C6 C5 C16 118.9(5) .
C4 C5 C16 119.7(4) .
C9 N2 C6 108.7(5) .
C9 N2 B1 124.7(5) .
C6 N2 B1 126.6(4) .
N2 C6 C5 119.8(5) .
N2 C6 C7 108.4(4) .
C5 C6 C7 131.8(6) .
N2 C9 C8 107.5(5) .
N2 C9 C13 123.1(5) .
C8 C9 C13 129.3(5) .
C1 N1 C4 108.4(4) .
C1 N1 B1 123.5(6) .
C4 N1 B1 128.0(5) .
C7 C8 C9 109.9(4) .
C7 C8 C14 127.3(6) .
C9 C8 C14 122.8(5) .
C2 C3 C4 105.1(5) .
C2 C3 C11 124.3(5) .
C4 C3 C11 130.6(6) .
C7 C12 H12A 109.5 .
C7 C12 H12B 109.5 .
H12A C12 H12B 109.5 .
C7 C12 H12C 109.5 .
H12A C12 H12C 109.5 .
H12B C12 H12C 109.5 .
C14 C15 C15 178.5(9) 5_545
C17 C18 C19 112.8(6) .
C17 C18 H18A 109.0 .
C19 C18 H18A 109.0 .
C17 C18 H18B 109.0 .
C19 C18 H18B 109.0 .
H18A C18 H18B 107.8 .
C5 C16 C17 114.5(4) .
C5 C16 H16A 108.6 .
C17 C16 H16A 108.6 .
C5 C16 H16B 108.6 .
C17 C16 H16B 108.6 .
H16A C16 H16B 107.6 .
N1 C4 C5 118.8(4) .
N1 C4 C3 108.7(5) .
C5 C4 C3 132.4(6) .
C15 C14 C8 179.2(7) .
C8 C7 C6 105.4(5) .
C8 C7 C12 123.1(5) .
C6 C7 C12 131.5(5) .
C3 C2 C1 111.4(5) .
C3 C2 H2 124.3 .
C1 C2 H2 124.3 .
N1 C1 C2 106.4(6) .
N1 C1 C10 124.2(5) .
C2 C1 C10 129.5(5) .
C20 C19 C18 114.5(6) .
C20 C19 H19A 108.6 .
C18 C19 H19A 108.6 .
C20 C19 H19B 108.6 .
C18 C19 H19B 108.6 .
H19A C19 H19B 107.6 .
F2 B1 F1 109.9(6) .
F2 B1 N1 111.7(5) .
F1 B1 N1 108.6(4) .
F2 B1 N2 111.2(4) .
F1 B1 N2 109.9(5) .
N1 B1 N2 105.4(5) .
C21 C20 C19 113.0(6) .
C21 C20 H20A 109.0 .
C19 C20 H20A 109.0 .
C21 C20 H20B 109.0 .
C19 C20 H20B 109.0 .
H20A C20 H20B 107.8 .
C22 C21 C20 112.2(6) .
C22 C21 H21A 109.2 .
C20 C21 H21A 109.2 .
C22 C21 H21B 109.2 .
C20 C21 H21B 109.2 .
H21A C21 H21B 107.9 .
C21 C22 H22A 109.5 .
C21 C22 H22B 109.5 .
H22A C22 H22B 109.5 .
C21 C22 H22C 109.5 .
H22A C22 H22C 109.5 .
H22B C22 H22C 109.5 .
C9 C13 H13A 109.5 .
C9 C13 H13B 109.5 .
H13A C13 H13B 109.5 .
C9 C13 H13C 109.5 .
H13A C13 H13C 109.5 .
H13B C13 H13C 109.5 .
C1 C10 H10A 109.5 .
C1 C10 H10B 109.5 .
H10A C10 H10B 109.5 .
C1 C10 H10C 109.5 .
H10A C10 H10C 109.5 .
H10B C10 H10C 109.5 .
C3 C11 H11A 109.5 .
C3 C11 H11B 109.5 .
H11A C11 H11B 109.5 .
C3 C11 H11C 109.5 .
H11A C11 H11C 109.5 .
H11B C11 H11C 109.5 .
C18 C17 C16 114.0(5) .
C18 C17 H17A 108.8 .
C16 C17 H17A 108.8 .
C18 C17 H17B 108.8 .
C16 C17 H17B 108.8 .
H17A C17 H17B 107.7 .

loop_
_geom_bond_atom_site_label_1
_geom_bond_atom_site_label_2
_geom_bond_distance
_geom_bond_site_symmetry_2
C5 C6 1.401(6) .
C5 C4 1.403(7) .
C5 C16 1.484(8) .
N2 C9 1.361(6) .
N2 C6 1.399(7) .
N2 B1 1.538(9) .
C6 C7 1.417(7) .
C9 C8 1.401(8) .
C9 C13 1.462(8) .
F1 B1 1.397(7) .
N1 C1 1.365(7) .
N1 C4 1.393(8) .
N1 B1 1.531(7) .
C8 C7 1.387(7) .
C8 C14 1.426(7) .
F2 B1 1.346(8) .
C3 C2 1.342(9) .
C3 C4 1.436(7) .
C3 C11 1.471(8) .
C12 C7 1.448(9) .
C12 H12A 0.9600 .
C12 H12B 0.9600 .
C12 H12C 0.9600 .
C15 C14 1.191(7) .
C15 C15 1.367(9) 5_545
C18 C17 1.517(10) .
C18 C19 1.524(8) .
C18 H18A 0.9700 .
C18 H18B 0.9700 .
C16 C17 1.529(8) .
C16 H16A 0.9700 .
C16 H16B 0.9700 .
C2 C1 1.425(9) .
C2 H2 0.9300 .
C1 C10 1.489(10) .
C19 C20 1.515(9) .
C19 H19A 0.9700 .
C19 H19B 0.9700 .
C20 C21 1.499(8) .
C20 H20A 0.9700 .
C20 H20B 0.9700 .
C21 C22 1.496(11) .
C21 H21A 0.9700 .
C21 H21B 0.9700 .
C22 H22A 0.9600 .
C22 H22B 0.9600 .
C22 H22C 0.9600 .
C13 H13A 0.9600 .
C13 H13B 0.9600 .
C13 H13C 0.9600 .
C10 H10A 0.9600 .
C10 H10B 0.9600 .
C10 H10C 0.9600 .
C11 H11A 0.9600 .
C11 H11B 0.9600 .
C11 H11C 0.9600 .
C17 H17A 0.9700 .
C17 H17B 0.9700 .

loop_
_geom_torsion_atom_site_label_1
_geom_torsion_atom_site_label_2
_geom_torsion_atom_site_label_3
_geom_torsion_atom_site_label_4
_geom_torsion
_geom_torsion_site_symmetry_1
C9 N2 C6 C5 179.8(4) .
B1 N2 C6 C5 0.9(7) .
C9 N2 C6 C7 0.9(5) .
B1 N2 C6 C7 -178.1(4) .
C4 C5 C6 N2 0.8(6) .
C16 C5 C6 N2 178.8(4) .
C4 C5 C6 C7 179.5(5) .
C16 C5 C6 C7 -2.5(7) .
C6 N2 C9 C8 -0.7(5) .
B1 N2 C9 C8 178.3(4) .
C6 N2 C9 C13 -179.3(4) .
B1 N2 C9 C13 -0.4(7) .
N2 C9 C8 C7 0.2(5) .
C13 C9 C8 C7 178.8(5) .
N2 C9 C8 C14 179.7(4) .
C13 C9 C8 C14 -1.7(8) .
C6 C5 C16 C17 -89.5(5) .
C4 C5 C16 C17 88.5(6) .
C1 N1 C4 C5 -177.5(4) .
B1 N1 C4 C5 3.1(7) .
C1 N1 C4 C3 -0.2(5) .
B1 N1 C4 C3 -179.6(4) .
C6 C5 C4 N1 -2.7(6) .
C16 C5 C4 N1 179.3(4) .
C6 C5 C4 C3 -179.2(5) .
C16 C5 C4 C3 2.8(7) .
C2 C3 C4 N1 0.8(5) .
C11 C3 C4 N1 179.0(5) .
C2 C3 C4 C5 177.6(5) .
C11 C3 C4 C5 -4.2(9) .
C15 C15 C14 C8 -139(48) 5_545
C7 C8 C14 C15 -18(50) .
C9 C8 C14 C15 162(100) .
C9 C8 C7 C6 0.3(5) .
C14 C8 C7 C6 -179.2(4) .
C9 C8 C7 C12 178.7(4) .
C14 C8 C7 C12 -0.8(8) .
N2 C6 C7 C8 -0.7(5) .
C5 C6 C7 C8 -179.5(5) .
N2 C6 C7 C12 -178.9(5) .
C5 C6 C7 C12 2.3(9) .
C4 C3 C2 C1 -1.0(6) .
C11 C3 C2 C1 -179.4(5) .
C4 N1 C1 C2 -0.4(5) .
B1 N1 C1 C2 179.0(4) .
C4 N1 C1 C10 179.9(5) .
B1 N1 C1 C10 -0.7(7) .
C3 C2 C1 N1 0.9(6) .
C3 C2 C1 C10 -179.3(5) .
C17 C18 C19 C20 -178.9(4) .
C1 N1 B1 F2 58.4(7) .
C4 N1 B1 F2 -122.4(6) .
C1 N1 B1 F1 -63.0(7) .
C4 N1 B1 F1 116.3(6) .
C1 N1 B1 N2 179.3(4) .
C4 N1 B1 N2 -1.5(6) .
C9 N2 B1 F2 -58.1(7) .
C6 N2 B1 F2 120.6(5) .
C9 N2 B1 F1 63.7(6) .
C6 N2 B1 F1 -117.5(5) .
C9 N2 B1 N1 -179.4(4) .
C6 N2 B1 N1 -0.6(6) .
C18 C19 C20 C21 177.8(5) .
C19 C20 C21 C22 -177.6(5) .
C19 C18 C17 C16 68.0(6) .
C5 C16 C17 C18 177.0(4) .
